data_2238114
loop_
_publ_author_name
'F\"orster, Sebastian'
'Seichter, Wilhelm'
'Weber, Edwin'

_publ_section_title
;
 1,3-Diiodoazulene-2-carbonitrile
;
_journal_coeditor_code ZP2002
_journal_issue 5
_journal_name_full 'Acta Crystallographica Section E'
_journal_page_first o654
_journal_page_last o655
_journal_paper_doi 10.1107/S1600536813008301
_journal_volume 69
_journal_year 2013
_chemical_formula_iupac 'C11 H5 I2 N'
_chemical_formula_moiety 'C11 H5 I2 N'
_chemical_formula_sum 'C11 H5 I2 N'
_chemical_formula_weight 404.96
_chemical_name_systematic
;
1,3-Diiodoazulene-2-carbonitrile
;
_space_group_IT_number 14
_symmetry_cell_setting monoclinic
_symmetry_space_group_name_Hall '-P 2yn'
_symmetry_space_group_name_H-M 'P 1 21/n 1'
_atom_sites_solution_hydrogens difmap
_atom_sites_solution_primary direct
_atom_sites_solution_secondary difmap
_audit_creation_method SHELXL-97
_cell_angle_alpha 90.00
_cell_angle_beta 96.9520(10)
_cell_angle_gamma 90.00
_cell_formula_units_Z 4
_cell_length_a 4.26770(10)
_cell_length_b 14.9344(4)
_cell_length_c 16.7882(4)
_cell_measurement_reflns_used 7883
_cell_measurement_temperature 100(2)
_cell_measurement_theta_max 36.47
_cell_measurement_theta_min 2.73
_cell_volume 1062.14(5)
_computing_cell_refinement 'SAINT (Bruker, 2007)'
_computing_data_collection 'APEX2 (Bruker, 2007)'
_computing_data_reduction 'SAINT (Bruker, 2007)'
_computing_molecular_graphics 'ORTEP-3 for Windows  (Farrugia, 2012)'
_computing_publication_material 'SHELXTL (Sheldrick, 2008)'
_computing_structure_refinement 'SHELXL97 (Sheldrick, 2008)'
_computing_structure_solution 'SHELXS97 (Sheldrick, 2008)'
_diffrn_ambient_temperature 100(2)
_diffrn_measured_fraction_theta_full 0.982
_diffrn_measured_fraction_theta_max 0.982
_diffrn_measurement_device_type 'Bruker APEXII CCD area-detector'
_diffrn_measurement_method 'phi and omega scans'
_diffrn_radiation_monochromator graphite
_diffrn_radiation_source 'fine-focus sealed tube'
_diffrn_radiation_type MoK\a
_diffrn_radiation_wavelength 0.71073
_diffrn_reflns_av_R_equivalents 0.0232
_diffrn_reflns_av_sigmaI/netI 0.0224
_diffrn_reflns_limit_h_max 4
_diffrn_reflns_limit_h_min -6
_diffrn_reflns_limit_k_max 22
_diffrn_reflns_limit_k_min -24
_diffrn_reflns_limit_l_max 27
_diffrn_reflns_limit_l_min -24
_diffrn_reflns_number 17691
_diffrn_reflns_theta_full 35.10
_diffrn_reflns_theta_max 35.10
_diffrn_reflns_theta_min 1.83
_exptl_absorpt_coefficient_mu 5.878
_exptl_absorpt_correction_T_max 0.8434
_exptl_absorpt_correction_T_min 0.1500
_exptl_absorpt_correction_type multi-scan
_exptl_absorpt_process_details '(SADABS; Sheldrick, 2007)'
_exptl_crystal_colour green
_exptl_crystal_density_diffrn 2.532
_exptl_crystal_density_method 'not measured'
_exptl_crystal_description needle
_exptl_crystal_F_000 736
_exptl_crystal_size_max 0.52
_exptl_crystal_size_mid 0.07
_exptl_crystal_size_min 0.03
_refine_diff_density_max 1.479
_refine_diff_density_min -1.324
_refine_ls_extinction_method none
_refine_ls_goodness_of_fit_ref 1.047
_refine_ls_hydrogen_treatment constr
_refine_ls_matrix_type full
_refine_ls_number_parameters 127
_refine_ls_number_reflns 4616
_refine_ls_number_restraints 0
_refine_ls_restrained_S_all 1.047
_refine_ls_R_factor_all 0.0313
_refine_ls_R_factor_gt 0.0237
_refine_ls_shift/su_max 0.001
_refine_ls_shift/su_mean 0.000
_refine_ls_structure_factor_coef Fsqd
_refine_ls_weighting_details 'calc w=1/[\s^2^(Fo^2^)+(0.0289P)^2^+0.3529P] where P=(Fo^2^+2Fc^2^)/3'
_refine_ls_weighting_scheme calc
_refine_ls_wR_factor_gt 0.0554
_refine_ls_wR_factor_ref 0.0580
_reflns_number_gt 3863
_reflns_number_total 4616
_reflns_threshold_expression I>2sigma(I)
_cod_data_source_file zp2002.cif
_cod_data_source_block I
_cod_original_sg_symbol_H-M 'P 21/n'
_cod_database_code 2238114
_cod_database_fobs_code 2238114

loop_
_symmetry_equiv_pos_as_xyz
'x, y, z'
'-x+1/2, y+1/2, -z+1/2'
'-x, -y, -z'
'x-1/2, -y-1/2, z-1/2'

loop_
_atom_site_type_symbol
_atom_site_label
_atom_site_fract_x
_atom_site_fract_y
_atom_site_fract_z
_atom_site_U_iso_or_equiv
_atom_site_adp_type
_atom_site_calc_flag
_atom_site_refinement_flags
_atom_site_occupancy
_atom_site_symmetry_multiplicity
I I1 0.78365(3) 0.118650(8) 0.153674(8) 0.01453(4) Uani d . 1 1
I I2 0.54859(3) 0.379652(8) 0.426773(8) 0.01708(4) Uani d . 1 1
N N1 1.0480(4) 0.14850(13) 0.39516(11) 0.0216(4) Uani d . 1 1
C C1 0.6331(4) 0.23056(12) 0.21157(11) 0.0131(3) Uani d . 1 1
C C2 0.7006(4) 0.24765(12) 0.29426(11) 0.0129(3) Uani d . 1 1
C C3 0.5399(4) 0.32630(12) 0.31275(11) 0.0131(3) Uani d . 1 1
C C4 0.3685(4) 0.35906(12) 0.24230(11) 0.0126(3) Uani d . 1 1
C C10 0.4300(4) 0.29734(12) 0.17661(11) 0.0126(3) Uani d . 1 1
C C9 0.3126(5) 0.30350(13) 0.09587(12) 0.0157(3) Uani d . 1 1
H H9 0.3852 0.2591 0.0620 0.019 Uiso calc R 1 1
C C8 0.1030(5) 0.36596(14) 0.05796(12) 0.0182(4) Uani d . 1 1
H H8 0.0509 0.3581 0.0018 0.022 Uiso calc R 1 1
C C7 -0.0398(5) 0.43785(14) 0.09082(13) 0.0186(4) Uani d . 1 1
H H7 -0.1803 0.4714 0.0540 0.022 Uiso calc R 1 1
C C6 -0.0090(5) 0.46858(13) 0.16964(13) 0.0178(4) Uani d . 1 1
H H6 -0.1279 0.5206 0.1788 0.021 Uiso calc R 1 1
C C5 0.1722(4) 0.43354(12) 0.23683(12) 0.0148(3) Uani d . 1 1
H H5 0.1601 0.4648 0.2856 0.018 Uiso calc R 1 1
C C11 0.8938(5) 0.19344(13) 0.35015(12) 0.0151(3) Uani d . 1 1

loop_
_atom_site_aniso_label
_atom_site_aniso_U_11
_atom_site_aniso_U_22
_atom_site_aniso_U_33
_atom_site_aniso_U_12
_atom_site_aniso_U_13
_atom_site_aniso_U_23
I1 0.01660(6) 0.01155(6) 0.01611(6) 0.00045(4) 0.00466(4) -0.00113(4)
I2 0.02230(7) 0.01668(6) 0.01229(6) 0.00117(4) 0.00219(4) -0.00198(4)
N1 0.0239(9) 0.0197(8) 0.0198(9) 0.0022(7) -0.0036(7) 0.0007(7)
C1 0.0144(7) 0.0101(7) 0.0152(8) -0.0011(6) 0.0029(6) -0.0011(6)
C2 0.0131(7) 0.0110(7) 0.0145(8) -0.0006(6) 0.0020(6) 0.0001(6)
C3 0.0150(8) 0.0117(7) 0.0127(8) -0.0010(6) 0.0022(6) -0.0011(6)
C4 0.0131(7) 0.0113(7) 0.0136(8) -0.0022(6) 0.0027(6) -0.0001(6)
C10 0.0137(7) 0.0109(7) 0.0134(8) -0.0013(6) 0.0026(6) -0.0001(6)
C9 0.0177(8) 0.0147(8) 0.0146(8) -0.0023(6) 0.0017(6) -0.0003(6)
C8 0.0200(9) 0.0204(9) 0.0133(8) -0.0017(7) -0.0008(7) 0.0031(7)
C7 0.0161(8) 0.0212(9) 0.0181(9) 0.0006(7) 0.0004(7) 0.0067(7)
C6 0.0168(8) 0.0132(8) 0.0234(10) 0.0024(6) 0.0026(7) 0.0033(7)
C5 0.0156(8) 0.0116(7) 0.0178(9) 0.0002(6) 0.0044(7) -0.0001(6)
C11 0.0161(8) 0.0129(8) 0.0162(8) -0.0009(6) 0.0017(6) -0.0019(6)

loop_
_atom_type_symbol
_atom_type_description
_atom_type_scat_dispersion_real
_atom_type_scat_dispersion_imag
_atom_type_scat_source
C C 0.0033 0.0016 'International Tables Vol C Tables 4.2.6.8 and 6.1.1.4'
H H 0.0000 0.0000 'International Tables Vol C Tables 4.2.6.8 and 6.1.1.4'
N N 0.0061 0.0033 'International Tables Vol C Tables 4.2.6.8 and 6.1.1.4'
I I -0.4742 1.8119 'International Tables Vol C Tables 4.2.6.8 and 6.1.1.4'

loop_
_geom_angle_atom_site_label_1
_geom_angle_atom_site_label_2
_geom_angle_atom_site_label_3
_geom_angle
C10 C1 C2 109.05(16)
C10 C1 I1 125.99(14)
C2 C1 I1 124.80(13)
C1 C2 C3 108.70(16)
C1 C2 C11 125.46(17)
C3 C2 C11 125.83(17)
C4 C3 C2 108.81(16)
C4 C3 I2 126.53(14)
C2 C3 I2 124.62(13)
C5 C4 C3 125.77(18)
C5 C4 C10 127.40(17)
C3 C4 C10 106.80(16)
C9 C10 C1 125.92(18)
C9 C10 C4 127.44(17)
C1 C10 C4 106.64(16)
C10 C9 C8 128.76(19)
C10 C9 H9 115.6
C8 C9 H9 115.6
C7 C8 C9 128.91(19)
C7 C8 H8 115.5
C9 C8 H8 115.5
C8 C7 C6 129.82(19)
C8 C7 H7 115.1
C6 C7 H7 115.1
C5 C6 C7 128.80(19)
C5 C6 H6 115.6
C7 C6 H6 115.6
C4 C5 C6 128.82(19)
C4 C5 H5 115.6
C6 C5 H5 115.6
N1 C11 C2 179.1(2)

loop_
_geom_bond_atom_site_label_1
_geom_bond_atom_site_label_2
_geom_bond_distance
I1 C1 2.0741(18)
I2 C3 2.0697(19)
N1 C11 1.155(3)
C1 C10 1.403(3)
C1 C2 1.407(3)
C2 C3 1.413(3)
C2 C11 1.424(3)
C3 C4 1.401(3)
C4 C5 1.389(3)
C4 C10 1.485(3)
C10 C9 1.390(3)
C9 C8 1.392(3)
C9 H9 0.9500
C8 C7 1.382(3)
C8 H8 0.9500
C7 C6 1.392(3)
C7 H7 0.9500
C6 C5 1.390(3)
C6 H6 0.9500
C5 H5 0.9500

loop_
_geom_hbond_atom_site_label_D
_geom_hbond_atom_site_label_H
_geom_hbond_atom_site_label_A
_geom_hbond_site_symmetry_A
_geom_hbond_distance_DH
_geom_hbond_distance_HA
_geom_hbond_distance_DA
_geom_hbond_angle_DHA
C8 H8 N1 4_465 0.95 2.62 3.400(3) 139.1
C6 H6 Cg(C11---N1) 4_465 0.95 2.76 3.63(3) 152.1

loop_
_geom_torsion_atom_site_label_1
_geom_torsion_atom_site_label_2
_geom_torsion_atom_site_label_3
_geom_torsion_atom_site_label_4
_geom_torsion
C10 C1 C2 C3 -0.1(2)
I1 C1 C2 C3 -175.66(13)
C10 C1 C2 C11 178.71(18)
I1 C1 C2 C11 3.2(3)
C1 C2 C3 C4 0.4(2)
C11 C2 C3 C4 -178.40(18)
C1 C2 C3 I2 178.31(13)
C11 C2 C3 I2 -0.5(3)
C2 C3 C4 C5 177.63(18)
I2 C3 C4 C5 -0.2(3)
C2 C3 C4 C10 -0.5(2)
I2 C3 C4 C10 -178.39(13)
C2 C1 C10 C9 179.57(18)
I1 C1 C10 C9 -4.9(3)
C2 C1 C10 C4 -0.2(2)
I1 C1 C10 C4 175.27(13)
C5 C4 C10 C9 2.5(3)
C3 C4 C10 C9 -179.32(18)
C5 C4 C10 C1 -177.67(18)
C3 C4 C10 C1 0.5(2)
C1 C10 C9 C8 177.6(2)
C4 C10 C9 C8 -2.6(3)
C10 C9 C8 C7 0.4(4)
C9 C8 C7 C6 1.5(4)
C8 C7 C6 C5 -1.1(4)
C3 C4 C5 C6 -178.5(2)
C10 C4 C5 C6 -0.8(3)
C7 C6 C5 C4 0.1(4)
C1 C2 C11 N1 -55(15)
C3 C2 C11 N1 123(15)
